data_7249842
loop_
_publ_author_name
'Chu, Jiamin'
'Liu, Yi'
'Li, Jing'
'Zhu, Mei'

_publ_section_title
;
 Structure, Magnetic Properties and Fluorescence Selectivity of 1D Chain
 Complexes Based on Pyrazolyl Nitronyl Nitroxide Radical
;
_journal_name_full CrystEngComm
_journal_paper_doi 10.1039/D4CE01113A
_journal_year 2025
_chemical_formula_moiety 'C59 H47 Cu F30 Gd N8 O16'
_chemical_formula_sum 'C59 H47 Cu F30 Gd N8 O16'
_chemical_formula_weight 1914.83
_space_group_crystal_system triclinic
_space_group_IT_number 2
_space_group_name_Hall '-P 1'
_space_group_name_H-M_alt 'P -1'
_atom_sites_solution_hydrogens geom
_atom_sites_solution_primary iterative
_audit_creation_date 2024-11-25
_audit_creation_method
;
Olex2 1.5
(compiled 2024.02.16 svn.r378c4104 for OlexSys, GUI svn.r6928)
;
_audit_update_record
;
2024-11-26 deposited with the CCDC.	2025-01-27 downloaded from the CCDC.
;
_cell_angle_alpha 111.534(2)
_cell_angle_beta 91.936(2)
_cell_angle_gamma 102.731(2)
_cell_formula_units_Z 2
_cell_length_a 12.0459(9)
_cell_length_b 16.7225(13)
_cell_length_c 20.5508(15)
_cell_measurement_reflns_used 9322
_cell_measurement_temperature 192.80
_cell_measurement_theta_max 27.23
_cell_measurement_theta_min 2.34
_cell_volume 3726.0(5)
_computing_cell_refinement 'SAINT V8.40B (?, 2016)'
_computing_data_reduction 'SAINT V8.40B (?, 2016)'
_computing_molecular_graphics 'Olex2 1.5 (Dolomanov et al., 2009)'
_computing_publication_material 'Olex2 1.5 (Dolomanov et al., 2009)'
_computing_structure_refinement 'SHELXL 2018/3 (Sheldrick, 2015)'
_computing_structure_solution 'olex2.solve 1.5 (Bourhis et al., 2015)'
_diffrn_ambient_temperature 192.80
_diffrn_measured_fraction_theta_full 0.989
_diffrn_measured_fraction_theta_max 0.989
_diffrn_measurement_device_type 'CCD area detector'
_diffrn_measurement_method 'phi and omega scans'
_diffrn_radiation_type MoK\a
_diffrn_radiation_wavelength 0.71073
_diffrn_reflns_av_R_equivalents 0.0408
_diffrn_reflns_av_unetI/netI 0.0718
_diffrn_reflns_Laue_measured_fraction_full 0.989
_diffrn_reflns_Laue_measured_fraction_max 0.989
_diffrn_reflns_limit_h_max 14
_diffrn_reflns_limit_h_min -14
_diffrn_reflns_limit_k_max 19
_diffrn_reflns_limit_k_min -19
_diffrn_reflns_limit_l_max 23
_diffrn_reflns_limit_l_min -24
_diffrn_reflns_number 23302
_diffrn_reflns_point_group_measured_fraction_full 0.989
_diffrn_reflns_point_group_measured_fraction_max 0.989
_diffrn_reflns_theta_full 25.027
_diffrn_reflns_theta_max 25.027
_diffrn_reflns_theta_min 1.923
_exptl_absorpt_coefficient_mu 1.310
_exptl_absorpt_correction_T_max 0.7456
_exptl_absorpt_correction_T_min 0.5987
_exptl_absorpt_correction_type multi-scan
_exptl_absorpt_process_details
;
SADABS-2016/2 (Bruker,2016/2) was used for absorption correction.
wR2(int) was 0.0963 before and 0.0540 after correction.
The Ratio of minimum to maximum transmission is 0.8030.
The \l/2 correction factor is Not present.
;
_exptl_crystal_colour colourless
_exptl_crystal_colour_primary colourless
_exptl_crystal_density_diffrn 1.707
_exptl_crystal_description block
_exptl_crystal_F_000 1896
_exptl_crystal_size_max 0.56
_exptl_crystal_size_mid 0.52
_exptl_crystal_size_min 0.45
_refine_diff_density_max 2.475
_refine_diff_density_min -0.992
_refine_diff_density_rms 0.123
_refine_ls_extinction_method none
_refine_ls_goodness_of_fit_ref 1.040
_refine_ls_hydrogen_treatment constr
_refine_ls_matrix_type full
_refine_ls_number_parameters 1134
_refine_ls_number_reflns 13036
_refine_ls_number_restraints 256
_refine_ls_restrained_S_all 1.048
_refine_ls_R_factor_all 0.0949
_refine_ls_R_factor_gt 0.0653
_refine_ls_shift/su_max 0.001
_refine_ls_shift/su_mean 0.000
_refine_ls_structure_factor_coef Fsqd
_refine_ls_weighting_details 'w=1/[\s^2^(Fo^2^)+(0.0795P)^2^+13.3089P] where P=(Fo^2^+2Fc^2^)/3'
_refine_ls_weighting_scheme calc
_refine_ls_wR_factor_gt 0.1549
_refine_ls_wR_factor_ref 0.1779
_reflns_Friedel_coverage 0.000
_reflns_number_gt 9736
_reflns_number_total 13036
_reflns_threshold_expression 'I > 2\s(I)'
_cod_data_source_file d4ce01113a2.cif
_cod_data_source_block cu-gd
_cod_database_code 7249842
_shelx_shelxl_version_number 2018/3
_shelx_space_group_comment
;
The symmetry employed for this shelxl refinement is uniquely defined
by the following loop, which should always be used as a source of
symmetry information in preference to the above space-group names.
They are only intended as comments.
;
_shelx_estimated_absorpt_t_max 0.590
_shelx_estimated_absorpt_t_min 0.527
_olex2_refinement_description
;
1. Fixed Uiso
 At 1.2 times of:
  All C(H) groups
 At 1.5 times of:
  All C(H,H,H) groups
2. Restrained distances
 O5-C19 \\sim O5-C60
 with sigma of 0.02
 C21-C20 \\sim C61-C02Q
 with sigma of 0.02
 C21-C22 \\sim C61-C62
 with sigma of 0.02
 F2-C18 \\sim F02C-C0
 with sigma of 0.02
 C19-C20 \\sim C60-C02Q
 with sigma of 0.02
 C19-C18 \\sim C60-C0
 with sigma of 0.02
 F6-C22 \\sim F02N-C62
 with sigma of 0.02
 F5-C22 \\sim F02R-C62
 with sigma of 0.02
 F3-C18 \\sim F02W-C0
 with sigma of 0.02
 C22-F4 \\sim C62-F0
 with sigma of 0.02
 C18-F1 \\sim C0-F9A
 with sigma of 0.02
 O4-C20 \\sim O4-C02Q
 with sigma of 0.04
 O4-C22 \\sim O4-C62
 with sigma of 0.04
 O5-C20 \\sim O5-C02Q
 with sigma of 0.04
 O5-C18 \\sim O5-C0
 with sigma of 0.04
 C21-C19 \\sim C61-C60
 with sigma of 0.04
 C21-F6 \\sim C61-F02N
 with sigma of 0.04
 C21-F5 \\sim C61-F02R
 with sigma of 0.04
 C21-F4 \\sim C61-F0
 with sigma of 0.04
 F2-C19 \\sim F02C-C60
 with sigma of 0.04
 F2-F3 \\sim F02C-F02W
 with sigma of 0.04
 F2-F1 \\sim F02C-F9A
 with sigma of 0.04
 C19-F3 \\sim C60-F02W
 with sigma of 0.04
 C19-F1 \\sim C60-F9A
 with sigma of 0.04
 F6-F5 \\sim F02N-F02R
 with sigma of 0.04
 F6-F4 \\sim F02N-F0
 with sigma of 0.04
 C20-C22 \\sim C02Q-C62
 with sigma of 0.04
 C20-C18 \\sim C02Q-C0
 with sigma of 0.04
 F5-F4 \\sim F02R-F0
 with sigma of 0.04
 F3-F1 \\sim F02W-F9A
 with sigma of 0.04
 F02W-C0 \\sim F3-C18
 with sigma of 0.02
 F1-C18 \\sim F9A-C0
 with sigma of 0.02
 F02C-C0 \\sim F2-C18
 with sigma of 0.02
 C60-C0 \\sim C18-C19
 with sigma of 0.02
 O5-C60 \\sim O5-C19
 with sigma of 0.02
 C60-C02Q \\sim C20-C19
 with sigma of 0.02
 C02Q-C61 \\sim C20-C21
 with sigma of 0.02
 O4-C21 \\sim O4-C61
 with sigma of 0.02
 F0-C62 \\sim F4-C22
 with sigma of 0.02
 C62-C61 \\sim C22-C21
 with sigma of 0.02
 F02R-C62 \\sim F5-C22
 with sigma of 0.02
 F02N-C62 \\sim F6-C22
 with sigma of 0.02
 F9-C27 \\sim F39-C27
 with sigma of 0.02
 F39-C27 \\sim F9-C27
 with sigma of 0.02
 F7-C27 \\sim F33-C27
 with sigma of 0.02
 F8-C27 \\sim F32-C27
 with sigma of 0.02
 F9-F8 \\sim F9-F7 \\sim F8-F7
 with sigma of 0.02
 F39-F32 \\sim F39-F33 \\sim F32-F33
 with sigma of 0.02
 F5-F4 \\sim F5-F6 \\sim F4-F6
 with sigma of 0.02
 F1-F3 \\sim F1-F2 \\sim F3-F2
 with sigma of 0.02
 C54-F20 \\sim C54-F37
 with sigma of 0.02
 F21-C54 \\sim F36-C54
 with sigma of 0.02
 F19-C54 \\sim F38-C54
 with sigma of 0.02
 F20-C54 \\sim F37-C54
 with sigma of 0.02
 F21-F20 \\sim F21-F19 \\sim F20-F19
 with sigma of 0.02
 F36-F37 \\sim F36-F38 \\sim F37-F38
 with sigma of 0.02
 F10-C23 \\sim F31-C23
 with sigma of 0.02
 F12-C23 \\sim F34-C23
 with sigma of 0.02
 F11-C23 \\sim F35-C23
 with sigma of 0.02
 F31-C23 \\sim F10-C23
 with sigma of 0.02
 F34-C23 \\sim F12-C23
 with sigma of 0.02
 F11-F10 \\sim F10-F12 \\sim F11-F12
 with sigma of 0.02
 F31-F34 \\sim F31-F35 \\sim F34-F35
 with sigma of 0.02
3. Uiso/Uaniso restraints and constraints
F02W \\sim C0 \\sim F02C \\sim F9A \\sim C60 \\sim C02Q \\sim C61 \\sim F02R
\\sim F0 \\sim F02N \\sim C62: within 2A with sigma of 0.01 and sigma for
terminal atoms of 0.02 within 2A
C21 \\sim F2 \\sim C19 \\sim F6 \\sim C20 \\sim F5 \\sim F3 \\sim C22 \\sim F4
\\sim C18 \\sim F1: within 2A with sigma of 0.01 and sigma for terminal atoms
of 0.02 within 2A
F9 \\sim F7 \\sim F8: within 2A with sigma of 0.01 and sigma for terminal atoms
of 0.02 within 2A
F39 \\sim F32 \\sim F33: within 2A with sigma of 0.01 and sigma for terminal
atoms of 0.02 within 2A
F21 \\sim F20 \\sim F19: within 2A with sigma of 0.01 and sigma for terminal
atoms of 0.02 within 2A
F36 \\sim F38 \\sim F37: within 2A with sigma of 0.01 and sigma for terminal
atoms of 0.02 within 2A
F11 \\sim F10 \\sim F12: within 2A with sigma of 0.01 and sigma for terminal
atoms of 0.02 within 2A
F31 \\sim F35 \\sim F34: within 2A with sigma of 0.01 and sigma for terminal
atoms of 0.02 within 2A
F36 \\sim F19 \\sim F38 \\sim F20 \\sim F37 \\sim F21: within 2A with sigma of
0.01 and sigma for terminal atoms of 0.02 within 2A
F4 \\sim F0 \\sim F6 \\sim F02N \\sim F02R \\sim F5: within 2A with sigma of
0.01 and sigma for terminal atoms of 0.02 within 2A
Uanis(C61) = Uanis(C21)
Uanis(C02Q) = Uanis(C20)
Uanis(C60) = Uanis(C19)
Uanis(C0) = Uanis(C18)
Uanis(F35) = Uanis(F12)
Uanis(F10) = Uanis(F34)
Uanis(F11) = Uanis(F31)
Uanis(F9) = Uanis(F39)
Uanis(F32) = Uanis(F8)
Uanis(F33) = Uanis(F7)
Uanis(F6) = Uanis(F02N)
Uanis(F0) = Uanis(F4)
Uanis(F5) = Uanis(F02R)
Uanis(F37) = Uanis(F21)
Uanis(F38) = Uanis(F20)
Uanis(F19) = Uanis(F36)
4. Others
 Sof(F02W)=Sof(C0)=Sof(F02C)=Sof(F9A)=Sof(C60)=Sof(C02Q)=Sof(H02Q)=Sof(C61)=
 Sof(F02R)=Sof(F0)=Sof(F02N)=Sof(C62)=1-FVAR(1)
 Sof(C21)=Sof(F2)=Sof(C19)=Sof(F6)=Sof(C20)=Sof(H20)=Sof(F5)=Sof(F3)=Sof(C22)=
 Sof(F4)=Sof(C18)=Sof(F1)=FVAR(1)
 Sof(F39)=Sof(F33)=Sof(F32)=1-FVAR(2)
 Sof(F9)=Sof(F8)=Sof(F7)=FVAR(2)
 Sof(F36)=Sof(F38)=Sof(F37)=1-FVAR(3)
 Sof(F19)=Sof(F21)=Sof(F20)=FVAR(3)
 Sof(F35)=Sof(F34)=Sof(F31)=1-FVAR(4)
 Sof(F11)=Sof(F10)=Sof(F12)=FVAR(4)
5.a Aromatic/amide H refined with riding coordinates:
 C9(H9), C33(H33), C17(H17), C13(H13), C10(H10), C32(H32), C52(H52), C35(H35),
 C28(H28), C57(H57), C16(H16), C15(H15), C25(H25), C30(H30), C29(H29), C20(H20),
  C47(H47), C02Q(H02Q)
5.b Idealised Me refined as rotating group:
 C5(H5A,H5B,H5C), C1(H1A,H1B,H1C), C41(H41A,H41B,H41C), C44(H44A,H44B,H44C),
 C37(H37A,H37B,H37C), C14(H14A,H14B,H14C), C6(H6A,H6B,H6C), C42(H42A,H42B,H42C),
  C40(H40A,H40B,H40C), C3(H3A,H3B,H3C)
;
_olex2_submission_special_instructions 'No special instructions were received'

loop_
_space_group_symop_operation_xyz
'x, y, z'
'-x, -y, -z'

loop_
_atom_site_label
_atom_site_type_symbol
_atom_site_fract_x
_atom_site_fract_y
_atom_site_fract_z
_atom_site_U_iso_or_equiv
_atom_site_adp_type
_atom_site_occupancy
_atom_site_site_symmetry_order
_atom_site_calc_flag
_atom_site_refinement_flags_posn
_atom_site_refinement_flags_adp
_atom_site_refinement_flags_occupancy
_atom_site_disorder_assembly
_atom_site_disorder_group
Gd1 Gd 0.29722(3) 0.74757(2) 0.73378(2) 0.03570(13) Uani 1 1 d . . . . .
Cu1 Cu 0.19011(7) 0.24948(5) 0.77908(4) 0.0357(2) Uani 1 1 d . . . . .
O15 O 0.4869(4) 0.7213(3) 0.7398(2) 0.0392(11) Uani 1 1 d . . . . .
O14 O 0.4271(4) 0.8883(3) 0.7833(2) 0.0418(12) Uani 1 1 d . . . . .
O16 O 0.2908(4) 0.6080(3) 0.6457(3) 0.0442(12) Uani 1 1 d . . . . .
O13 O 0.3881(4) 0.7765(3) 0.6389(2) 0.0414(11) Uani 1 1 d . . . . .
O10 O 0.3212(4) 0.7205(3) 0.8361(2) 0.0428(12) Uani 1 1 d . . . . .
O6 O 0.0370(4) 0.2743(3) 0.7600(3) 0.0468(12) Uani 1 1 d . . . . .
O4 O 0.1416(4) 0.2296(4) 0.8674(3) 0.0513(13) Uani 1 1 d D . . . .
O11 O 0.1225(4) 0.6544(3) 0.7401(3) 0.0521(14) Uani 1 1 d . . . . .
O7 O 0.2250(4) 0.3942(3) 0.8606(3) 0.0493(13) Uani 1 1 d . . . . .
O1 O 0.1585(4) -0.2206(3) 0.6689(2) 0.0423(12) Uani 1 1 d . . . . .
F22 F 0.6488(5) 1.0667(3) 0.7969(3) 0.0847(18) Uani 1 1 d . . . . .
O8 O 0.5139(5) 0.3690(4) 0.6930(3) 0.0675(17) Uani 1 1 d . . . . .
O12 O 0.1973(5) 0.8392(3) 0.8138(3) 0.0495(13) Uani 1 1 d . . . . .
F29 F 0.3877(6) 0.4379(4) 0.5274(3) 0.093(2) Uani 1 1 d . . . . .
O5 O 0.0772(5) 0.1071(4) 0.7257(3) 0.0634(16) Uani 1 1 d D . . . .
N4 N 0.3568(5) 0.2614(4) 0.8113(3) 0.0432(15) Uani 1 1 d . . . . .
O3 O 0.4999(5) 0.1354(4) 0.6590(3) 0.0642(17) Uani 1 1 d . . . . .
N2 N 0.1742(6) -0.1641(4) 0.5244(3) 0.0511(16) Uani 1 1 d . . . . .
N1 N 0.1502(5) -0.2132(4) 0.6079(3) 0.0396(14) Uani 1 1 d . . . . .
F27 F 0.6944(5) 0.6767(5) 0.7674(4) 0.100(2) Uani 1 1 d . . . . .
N3 N 0.4232(5) 0.2029(4) 0.7839(3) 0.0411(14) Uani 1 1 d . . . . .
N5 N 0.2220(5) 0.2371(4) 0.6811(3) 0.0398(14) Uani 1 1 d . . . . .
N8 N 0.5449(6) 0.6711(5) 0.9104(4) 0.0569(18) Uani 1 1 d . . . . .
C9 C 0.2363(6) -0.0246(5) 0.7132(3) 0.0395(16) Uani 1 1 d . . . . .
H9 H 0.179832 -0.061391 0.728136 0.047 Uiso 1 1 calc R U . . .
N6 N 0.2868(5) 0.2979(4) 0.6597(3) 0.0452(15) Uani 1 1 d . . . . .
C8 C 0.2665(6) -0.0570(5) 0.6453(4) 0.0416(17) Uani 1 1 d . . . . .
O2 O 0.2076(6) -0.1126(4) 0.4920(3) 0.0726(19) Uani 1 1 d . . . . .
F23 F 0.5204(6) 1.0557(4) 0.8610(3) 0.113(3) Uani 1 1 d . . . . .
N7 N 0.4091(5) 0.7157(4) 0.8734(3) 0.0431(15) Uani 1 1 d . . . . .
F19 F 0.4515(9) 0.8250(7) 0.5245(5) 0.096(3) Uani 0.692(8) 1 d D U P A 1
F28 F 0.2855(9) 0.5080(5) 0.4977(3) 0.142(4) Uani 1 1 d . . . . .
C33 C 0.2938(6) 0.5260(5) 0.7811(3) 0.0404(16) Uani 1 1 d . . . . .
H33 H 0.242264 0.562214 0.798594 0.048 Uiso 1 1 calc R U . . .
F11 F -0.1963(6) 0.3553(7) 0.8211(4) 0.102(3) Uani 0.852(11) 1 d D . P B 1
C17 C 0.4321(7) 0.3370(5) 0.8535(4) 0.052(2) Uani 1 1 d . . . . .
H17 H 0.411706 0.390219 0.880553 0.062 Uiso 1 1 calc R U . . .
C13 C 0.3567(7) -0.0038(5) 0.6250(4) 0.0443(18) Uani 1 1 d . . . . .
H13 H 0.378721 -0.025691 0.579055 0.053 Uiso 1 1 calc R U . . .
F24 F 0.6539(6) 0.9918(4) 0.8594(4) 0.116(3) Uani 1 1 d . . . . .
C10 C 0.2882(6) 0.0605(5) 0.7585(4) 0.0430(17) Uani 1 1 d . . . . .
H10 H 0.265918 0.082984 0.804298 0.052 Uiso 1 1 calc R U . . .
F13 F -0.1314(5) 0.5899(5) 0.8046(5) 0.129(3) Uani 1 1 d . . . . .
F30 F 0.2253(6) 0.4378(4) 0.5607(4) 0.122(3) Uani 1 1 d . . . . .
F26 F 0.7119(5) 0.7758(5) 0.7300(6) 0.151(4) Uani 1 1 d . . . . .
C38 C 0.4538(6) 0.6477(5) 0.8593(4) 0.0449(18) Uani 1 1 d . . . . .
C34 C 0.4116(6) 0.5587(5) 0.8030(4) 0.0420(17) Uani 1 1 d . . . . .
C7 C 0.2014(6) -0.1433(5) 0.5945(4) 0.0414(17) Uani 1 1 d . . . . .
C11 C 0.3726(6) 0.1141(4) 0.7383(4) 0.0393(16) Uani 1 1 d . . . . .
C53 C 0.4807(6) 0.8285(5) 0.6398(4) 0.0410(17) Uani 1 1 d . . . . .
C4 C 0.1072(7) -0.2582(5) 0.4865(4) 0.054(2) Uani 1 1 d . . . . .
C32 C 0.2542(7) 0.4392(5) 0.7330(4) 0.0453(18) Uani 1 1 d . . . . .
H32 H 0.174222 0.414891 0.718110 0.054 Uiso 1 1 calc R U . . .
C12 C 0.4114(6) 0.0793(5) 0.6723(4) 0.0467(19) Uani 1 1 d . . . . .
F14 F -0.0003(6) 0.5201(5) 0.7713(6) 0.156(4) Uani 1 1 d . . . . .
C51 C 0.5118(6) 0.9269(5) 0.7627(4) 0.0408(17) Uani 1 1 d . . . . .
C52 C 0.5446(6) 0.9009(5) 0.6956(4) 0.0447(18) Uani 1 1 d . . . . .
H52 H 0.613804 0.934456 0.687947 0.054 Uiso 1 1 calc R U . . .
F16 F -0.0227(7) 0.9012(5) 0.9079(5) 0.140(3) Uani 1 1 d . . . . .
C58 C 0.3654(7) 0.5728(5) 0.6160(4) 0.0436(18) Uani 1 1 d . . . . .
C35 C 0.4884(6) 0.5079(5) 0.7729(4) 0.0475(19) Uani 1 1 d . . . . .
H35 H 0.568731 0.532337 0.785944 0.057 Uiso 1 1 calc R U . . .
O9 O 0.6082(6) 0.6212(5) 0.9143(4) 0.082(2) Uani 1 1 d . . . . .
F21 F 0.5105(10) 0.7212(6) 0.5336(5) 0.093(3) Uani 0.692(8) 1 d D U P A 1
C24 C -0.0133(7) 0.3239(6) 0.8036(4) 0.0496(19) Uani 1 1 d . . . . .
C56 C 0.5345(6) 0.6712(5) 0.6956(4) 0.0414(17) Uani 1 1 d . . . . .
C31 C 0.3294(6) 0.3881(4) 0.7067(4) 0.0417(17) Uani 1 1 d . . . . .
C2 C 0.0611(7) -0.2797(5) 0.5493(4) 0.0487(19) Uani 1 1 d . . . . .
C36 C 0.4478(7) 0.4238(5) 0.7251(4) 0.0490(19) Uani 1 1 d . . . . .
F15 F -0.1014(7) 0.5449(5) 0.6985(5) 0.137(3) Uani 1 1 d . . . . .
C43 C 0.5711(8) 0.7672(6) 0.9565(4) 0.058(2) Uani 1 1 d . . . . .
F17 F 0.0946(9) 0.9726(5) 0.8623(5) 0.164(4) Uani 1 1 d . . . . .
F25 F 0.7158(5) 0.6476(7) 0.6627(4) 0.152(4) Uani 1 1 d . . . . .
C28 C 0.1989(7) 0.1607(5) 0.6245(4) 0.054(2) Uani 1 1 d . . . . .
H28 H 0.154530 0.105678 0.623520 0.065 Uiso 1 1 calc R U . . .
F9 F 0.2981(7) 0.5361(6) 0.9733(5) 0.121(4) Uani 0.865(11) 1 d D . P C 1
F10 F -0.1934(7) 0.2209(6) 0.7690(8) 0.149(5) Uani 0.852(11) 1 d D . P B 1
F12 F -0.1576(7) 0.3104(8) 0.7183(4) 0.121(4) Uani 0.852(11) 1 d D . P B 1
C57 C 0.4825(7) 0.5981(5) 0.6348(4) 0.0496(19) Uani 1 1 d . . . . .
H57 H 0.529026 0.564607 0.605548 0.060 Uiso 1 1 calc R U . . .
C16 C 0.5431(7) 0.3270(5) 0.8524(4) 0.053(2) Uani 1 1 d . . . . .
H16 H 0.611231 0.370762 0.877275 0.064 Uiso 1 1 calc R U . . .
C39 C 0.4528(7) 0.7855(5) 0.9457(4) 0.051(2) Uani 1 1 d . . . . .
F8 F 0.1463(10) 0.5720(5) 0.9597(6) 0.154(5) Uani 0.865(11) 1 d D . P C 1
C54 C 0.5274(8) 0.8067(6) 0.5691(4) 0.060(2) Uani 1 1 d D . . . .
C26 C 0.1480(7) 0.4244(5) 0.8909(4) 0.051(2) Uani 1 1 d . . . . .
C21 C 0.0445(19) 0.1874(18) 0.8736(9) 0.065(3) Uani 0.489(9) 1 d D U P D 1
C15 C 0.5346(6) 0.2430(5) 0.8089(4) 0.051(2) Uani 1 1 d . . . . .
H15 H 0.596828 0.216050 0.797484 0.062 Uiso 1 1 calc R U . . .
C50 C 0.5861(7) 1.0107(5) 0.8197(5) 0.057(2) Uani 1 1 d . . . . .
C5 C 0.0165(9) -0.2646(7) 0.4309(5) 0.079(3) Uani 1 1 d . . . . .
H5A H -0.032814 -0.225347 0.452884 0.119 Uiso 1 1 calc R U . . .
H5B H -0.029978 -0.325968 0.408842 0.119 Uiso 1 1 calc R U . . .
H5C H 0.053552 -0.246658 0.394982 0.119 Uiso 1 1 calc R U . . .
C1 C -0.0528(7) -0.2557(6) 0.5669(5) 0.062(2) Uani 1 1 d . . . . .
H1A H -0.114937 -0.298521 0.530821 0.093 Uiso 1 1 calc R U . . .
H1B H -0.048400 -0.195919 0.568200 0.093 Uiso 1 1 calc R U . . .
H1C H -0.067874 -0.257277 0.613067 0.093 Uiso 1 1 calc R U . . .
F2 F -0.152(2) 0.0099(18) 0.6579(13) 0.181(11) Uani 0.489(9) 1 d D U P D 1
C25 C 0.0303(8) 0.3934(6) 0.8658(4) 0.059(2) Uani 1 1 d . . . . .
H25 H -0.021390 0.422425 0.893521 0.070 Uiso 1 1 calc R U . . .
C55 C 0.6664(7) 0.6930(6) 0.7126(5) 0.063(2) Uani 1 1 d . . . . .
C46 C 0.0408(7) 0.6670(6) 0.7764(5) 0.059(2) Uani 1 1 d . . . . .
F18 F 0.1475(9) 0.9445(6) 0.9466(5) 0.150(4) Uani 1 1 d . . . . .
C19 C -0.005(2) 0.0813(19) 0.7540(10) 0.075(2) Uani 0.489(9) 1 d D U P D 1
C30 C 0.3048(8) 0.2600(6) 0.5915(4) 0.059(2) Uani 1 1 d . . . . .
H30 H 0.348857 0.289035 0.565392 0.071 Uiso 1 1 calc R U . . .
C29 C 0.2479(8) 0.1722(6) 0.5674(4) 0.061(2) Uani 1 1 d . . . . .
H29 H 0.242971 0.128488 0.521337 0.074 Uiso 1 1 calc R U . . .
C41 C 0.3668(8) 0.7625(6) 0.9941(4) 0.068(3) Uani 1 1 d . . . . .
H41A H 0.288919 0.757663 0.974896 0.102 Uiso 1 1 calc R U . . .
H41B H 0.385841 0.809448 1.041459 0.102 Uiso 1 1 calc R U . . .
H41C H 0.371079 0.705889 0.996656 0.102 Uiso 1 1 calc R U . . .
C59 C 0.3167(9) 0.4899(6) 0.5489(5) 0.065(3) Uani 1 1 d . . . . .
C48 C 0.1030(8) 0.8269(5) 0.8379(4) 0.056(2) Uani 1 1 d . . . . .
F6 F -0.0841(12) 0.2015(13) 0.9604(9) 0.118(4) Uani 0.489(9) 1 d D U P D 1
C44 C 0.6136(9) 0.7814(8) 1.0320(5) 0.080(3) Uani 1 1 d . . . . .
H44A H 0.557607 0.743398 1.048628 0.121 Uiso 1 1 calc R U . . .
H44B H 0.622971 0.843725 1.062941 0.121 Uiso 1 1 calc R U . . .
H44C H 0.687530 0.766080 1.032860 0.121 Uiso 1 1 calc R U . . .
C20 C -0.032(2) 0.118(2) 0.8225(10) 0.069(3) Uani 0.489(9) 1 d D U P D 1
H20 H -0.104436 0.093864 0.833739 0.083 Uiso 0.489(9) 1 calc R U P D 1
F5 F 0.0671(15) 0.1571(12) 0.9745(10) 0.116(3) Uani 0.489(9) 1 d D U P D 1
C37 C 0.6346(7) 0.4048(7) 0.7078(6) 0.086(3) Uani 1 1 d . . . . .
H37A H 0.673248 0.359058 0.681789 0.128 Uiso 1 1 calc R U . . .
H37B H 0.658171 0.424820 0.758475 0.128 Uiso 1 1 calc R U . . .
H37C H 0.655808 0.455245 0.693247 0.128 Uiso 1 1 calc R U . . .
F7 F 0.1499(12) 0.4873(8) 1.0132(4) 0.157(6) Uani 0.865(11) 1 d D . P C 1
C14 C 0.5459(9) 0.0993(6) 0.5940(5) 0.083(3) Uani 1 1 d . . . . .
H14A H 0.484496 0.076502 0.554491 0.125 Uiso 1 1 calc R U . . .
H14B H 0.578598 0.050760 0.594575 0.125 Uiso 1 1 calc R U . . .
H14C H 0.605884 0.145799 0.588722 0.125 Uiso 1 1 calc R U . . .
C23 C -0.1421(8) 0.3026(7) 0.7789(5) 0.068(3) Uani 1 1 d D . . . .
F3 F -0.0459(15) -0.0658(12) 0.6790(14) 0.187(9) Uani 0.489(9) 1 d D U P D 1
C22 C 0.0242(16) 0.2108(13) 0.9483(9) 0.082(5) Uani 0.489(9) 1 d D U P D 1
C49 C 0.0729(12) 0.9081(9) 0.8844(7) 0.097(4) Uani 1 1 d . . . . .
C6 C 0.1938(8) -0.3098(6) 0.4519(5) 0.074(3) Uani 1 1 d . . . . .
H6A H 0.239700 -0.278992 0.425671 0.112 Uiso 1 1 calc R U . . .
H6B H 0.152812 -0.369662 0.419505 0.112 Uiso 1 1 calc R U . . .
H6C H 0.244312 -0.313760 0.488375 0.112 Uiso 1 1 calc R U . . .
C42 C 0.6642(8) 0.8163(6) 0.9264(5) 0.078(3) Uani 1 1 d . . . . .
H42A H 0.727764 0.787342 0.918797 0.116 Uiso 1 1 calc R U . . .
H42B H 0.692389 0.878022 0.959713 0.116 Uiso 1 1 calc R U . . .
H42C H 0.632349 0.815054 0.881452 0.116 Uiso 1 1 calc R U . . .
C40 C 0.4549(10) 0.8764(5) 0.9459(5) 0.076(3) Uani 1 1 d . . . . .
H40A H 0.495121 0.884452 0.907269 0.114 Uiso 1 1 calc R U . . .
H40B H 0.494802 0.922108 0.990960 0.114 Uiso 1 1 calc R U . . .
H40C H 0.376070 0.881504 0.939711 0.114 Uiso 1 1 calc R U . . .
C47 C 0.0236(8) 0.7451(6) 0.8224(6) 0.071(3) Uani 1 1 d . . . . .
H47 H -0.044250 0.743934 0.844638 0.086 Uiso 1 1 calc R U . . .
F4 F 0.0806(16) 0.2936(10) 0.9909(8) 0.120(4) Uani 0.489(9) 1 d D U P D 1
C3 C 0.0556(9) -0.3734(5) 0.5454(5) 0.068(3) Uani 1 1 d . . . . .
H3A H 0.024761 -0.380386 0.587030 0.102 Uiso 1 1 calc R U . . .
H3B H 0.132905 -0.383264 0.543853 0.102 Uiso 1 1 calc R U . . .
H3C H 0.005740 -0.416694 0.502747 0.102 Uiso 1 1 calc R U . . .
C27 C 0.1855(10) 0.5058(7) 0.9594(6) 0.086(3) Uani 1 1 d D . . . .
C45 C -0.0488(9) 0.5800(8) 0.7646(9) 0.095(4) Uani 1 1 d . . . . .
C18 C -0.0924(16) -0.0050(13) 0.7082(13) 0.101(4) Uani 0.489(9) 1 d D U P D 1
F1 F -0.1736(13) -0.0336(12) 0.7422(11) 0.141(7) Uani 0.489(9) 1 d D U P D 1
F20 F 0.6227(9) 0.8515(8) 0.5661(7) 0.136(5) Uani 0.692(8) 1 d D U P A 1
F02W F -0.0614(12) -0.0314(9) 0.6296(7) 0.100(5) Uani 0.511(9) 1 d D U P D 2
C0 C -0.0947(15) 0.0015(13) 0.6892(12) 0.101(4) Uani 0.511(9) 1 d D U P D 2
F02C F -0.1899(13) 0.0315(12) 0.6800(9) 0.104(5) Uani 0.511(9) 1 d D U P D 2
F9A F -0.1342(18) -0.0662(9) 0.7077(10) 0.124(6) Uani 0.511(9) 1 d D U P D 2
C60 C -0.009(2) 0.0770(18) 0.7478(10) 0.075(2) Uani 0.511(9) 1 d D U P D 2
C02Q C -0.025(2) 0.106(2) 0.8185(10) 0.069(3) Uani 0.511(9) 1 d D U P D 2
H02Q H -0.091214 0.074884 0.831492 0.083 Uiso 0.511(9) 1 calc R U P D 2
C61 C 0.0493(18) 0.1776(18) 0.8710(9) 0.065(3) Uani 0.511(9) 1 d D U P D 2
F02R F 0.0965(14) 0.2093(13) 0.9943(9) 0.116(3) Uani 0.511(9) 1 d D U P D 2
F0 F -0.0037(16) 0.2834(11) 0.9709(8) 0.120(4) Uani 0.511(9) 1 d D U P D 2
F02N F -0.0813(13) 0.1457(12) 0.9466(9) 0.118(4) Uani 0.511(9) 1 d D U P D 2
C62 C 0.0138(16) 0.2012(14) 0.9425(9) 0.086(5) Uani 0.511(9) 1 d D U P D 2
F39 F 0.257(4) 0.483(3) 0.996(3) 0.121(4) Uani 0.135(11) 1 d D . P C 2
F33 F 0.096(4) 0.520(5) 0.991(3) 0.157(6) Uani 0.135(11) 1 d D . P C 2
F32 F 0.238(5) 0.570(3) 0.943(3) 0.154(5) Uani 0.135(11) 1 d D . P C 2
F36 F 0.457(2) 0.7753(16) 0.5150(10) 0.096(3) Uani 0.308(8) 1 d D U P A 2
F38 F 0.590(2) 0.8902(14) 0.5676(17) 0.136(5) Uani 0.308(8) 1 d D U P A 2
F37 F 0.6095(19) 0.7682(14) 0.5659(10) 0.093(3) Uani 0.308(8) 1 d D U P A 2
F35 F -0.183(4) 0.355(3) 0.759(3) 0.121(4) Uani 0.148(11) 1 d D . P B 2
F34 F -0.171(5) 0.224(2) 0.728(2) 0.149(5) Uani 0.148(11) 1 d D . P B 2
F31 F -0.193(4) 0.294(3) 0.8327(18) 0.102(3) Uani 0.148(11) 1 d D . P B 2

loop_
_atom_site_aniso_label
_atom_site_aniso_U_11
_atom_site_aniso_U_22
_atom_site_aniso_U_33
_atom_site_aniso_U_23
_atom_site_aniso_U_13
_atom_site_aniso_U_12
Gd1 0.0384(2) 0.03205(19) 0.03402(19) 0.01065(14) 0.00577(14) 0.00706(14)
Cu1 0.0282(4) 0.0293(4) 0.0461(5) 0.0102(4) 0.0052(4) 0.0077(3)
O15 0.037(3) 0.040(3) 0.040(3) 0.013(2) 0.002(2) 0.013(2)
O14 0.045(3) 0.030(2) 0.043(3) 0.008(2) 0.008(2) 0.005(2)
O16 0.048(3) 0.028(2) 0.045(3) 0.002(2) 0.006(2) 0.005(2)
O13 0.043(3) 0.044(3) 0.035(3) 0.013(2) 0.008(2) 0.013(2)
O10 0.053(3) 0.040(3) 0.035(3) 0.014(2) 0.002(2) 0.013(2)
O6 0.040(3) 0.049(3) 0.049(3) 0.013(2) 0.010(2) 0.015(2)
O4 0.042(3) 0.057(3) 0.063(3) 0.032(3) 0.012(3) 0.013(3)
O11 0.040(3) 0.049(3) 0.069(4) 0.027(3) 0.009(3) 0.006(3)
O7 0.049(3) 0.039(3) 0.055(3) 0.010(2) 0.014(3) 0.013(2)
O1 0.045(3) 0.042(3) 0.039(3) 0.017(2) 0.001(2) 0.009(2)
F22 0.085(4) 0.053(3) 0.093(4) 0.024(3) 0.003(3) -0.021(3)
O8 0.047(3) 0.057(4) 0.091(5) 0.013(3) 0.011(3) 0.026(3)
O12 0.058(3) 0.053(3) 0.045(3) 0.020(2) 0.021(3) 0.024(3)
F29 0.114(5) 0.058(3) 0.080(4) -0.015(3) 0.010(3) 0.039(3)
O5 0.042(3) 0.043(3) 0.090(4) 0.010(3) 0.011(3) 0.007(3)
N4 0.034(3) 0.039(3) 0.044(3) 0.005(3) 0.007(3) 0.003(3)
O3 0.077(4) 0.045(3) 0.064(4) 0.016(3) 0.037(3) 0.004(3)
N2 0.070(4) 0.047(4) 0.037(3) 0.014(3) 0.006(3) 0.020(3)
N1 0.041(3) 0.038(3) 0.038(3) 0.011(3) -0.004(3) 0.013(3)
F27 0.055(3) 0.144(6) 0.116(5) 0.070(5) -0.009(3) 0.020(4)
N3 0.037(3) 0.032(3) 0.050(3) 0.010(3) 0.009(3) 0.010(3)
N5 0.034(3) 0.037(3) 0.039(3) 0.005(3) 0.009(3) 0.006(3)
N8 0.057(4) 0.056(4) 0.051(4) 0.019(3) -0.012(3) 0.006(4)
C9 0.039(4) 0.039(4) 0.035(4) 0.012(3) 0.004(3) 0.004(3)
N6 0.047(4) 0.038(3) 0.047(4) 0.009(3) 0.014(3) 0.014(3)
C8 0.048(4) 0.032(4) 0.042(4) 0.010(3) 0.005(3) 0.010(3)
O2 0.098(5) 0.074(4) 0.048(3) 0.033(3) 0.001(3) 0.011(4)
F23 0.093(4) 0.074(4) 0.096(4) -0.032(3) 0.021(4) -0.016(4)
N7 0.053(4) 0.035(3) 0.038(3) 0.014(3) -0.001(3) 0.007(3)
F19 0.149(6) 0.107(7) 0.057(4) 0.037(5) 0.033(4) 0.068(6)
F28 0.269(11) 0.097(5) 0.048(3) -0.009(3) -0.041(5) 0.096(6)
C33 0.042(4) 0.038(4) 0.036(4) 0.007(3) 0.004(3) 0.011(3)
F11 0.056(4) 0.144(8) 0.096(5) 0.015(5) 0.019(4) 0.058(5)
C17 0.051(5) 0.036(4) 0.056(5) 0.006(3) 0.011(4) 0.007(4)
C13 0.059(5) 0.033(4) 0.040(4) 0.009(3) 0.015(3) 0.015(4)
F24 0.116(5) 0.079(4) 0.122(5) 0.041(4) -0.073(5) -0.025(4)
C10 0.039(4) 0.043(4) 0.043(4) 0.012(3) 0.006(3) 0.011(3)
F13 0.065(4) 0.132(6) 0.211(9) 0.098(6) 0.057(5) 0.005(4)
F30 0.107(5) 0.080(4) 0.099(5) -0.031(4) 0.007(4) -0.020(4)
F26 0.043(3) 0.101(6) 0.325(13) 0.112(7) 0.012(5) 0.003(4)
C38 0.048(4) 0.039(4) 0.047(4) 0.019(3) -0.004(3) 0.008(4)
C34 0.046(4) 0.035(4) 0.044(4) 0.019(3) 0.002(3) 0.003(3)
C7 0.046(4) 0.036(4) 0.042(4) 0.015(3) 0.001(3) 0.009(3)
C11 0.036(4) 0.030(4) 0.044(4) 0.008(3) 0.008(3) 0.006(3)
C53 0.039(4) 0.045(4) 0.046(4) 0.022(3) 0.014(3) 0.016(3)
C4 0.052(5) 0.052(5) 0.046(4) 0.003(4) 0.001(4) 0.018(4)
C32 0.043(4) 0.042(4) 0.047(4) 0.012(3) 0.008(3) 0.010(3)
C12 0.048(4) 0.042(4) 0.055(5) 0.022(4) 0.022(4) 0.011(4)
F14 0.067(4) 0.118(6) 0.349(13) 0.166(8) 0.034(6) 0.016(4)
C51 0.040(4) 0.034(4) 0.045(4) 0.012(3) 0.002(3) 0.008(3)
C52 0.038(4) 0.043(4) 0.053(4) 0.021(4) 0.006(3) 0.005(3)
F16 0.145(7) 0.130(6) 0.175(8) 0.058(6) 0.114(6) 0.082(6)
C58 0.055(5) 0.031(4) 0.039(4) 0.010(3) 0.005(4) 0.007(4)
C35 0.034(4) 0.046(4) 0.063(5) 0.024(4) 0.003(4) 0.005(3)
O9 0.081(5) 0.083(5) 0.081(5) 0.028(4) -0.027(4) 0.028(4)
F21 0.151(7) 0.075(5) 0.075(5) 0.030(4) 0.080(5) 0.058(5)
C24 0.044(4) 0.056(5) 0.056(5) 0.028(4) 0.013(4) 0.013(4)
C56 0.038(4) 0.046(4) 0.054(4) 0.027(4) 0.012(3) 0.022(3)
C31 0.052(4) 0.029(4) 0.041(4) 0.010(3) 0.009(3) 0.010(3)
C2 0.051(5) 0.039(4) 0.045(4) 0.004(3) -0.007(4) 0.014(4)
C36 0.043(4) 0.046(5) 0.064(5) 0.022(4) 0.014(4) 0.023(4)
F15 0.094(5) 0.106(6) 0.175(8) 0.046(6) -0.004(6) -0.030(5)
C43 0.064(5) 0.060(5) 0.044(4) 0.022(4) -0.008(4) 0.000(4)
F17 0.288(12) 0.121(6) 0.179(8) 0.100(6) 0.172(8) 0.147(7)
F25 0.049(3) 0.245(10) 0.105(5) -0.011(6) 0.019(4) 0.058(5)
C28 0.059(5) 0.029(4) 0.059(5) 0.003(3) 0.009(4) 0.004(4)
F9 0.080(5) 0.089(7) 0.118(7) -0.033(5) -0.018(5) 0.003(5)
F10 0.035(4) 0.095(6) 0.315(17) 0.088(8) 0.005(6) 0.001(4)
F12 0.088(5) 0.219(11) 0.077(6) 0.055(6) 0.011(4) 0.084(6)
C57 0.060(5) 0.050(5) 0.040(4) 0.012(3) 0.011(4) 0.024(4)
C16 0.038(4) 0.044(5) 0.067(5) 0.015(4) 0.006(4) 0.003(4)
C39 0.068(5) 0.039(4) 0.034(4) 0.007(3) -0.005(4) 0.006(4)
F8 0.141(9) 0.064(5) 0.189(10) -0.039(6) -0.027(8) 0.051(6)
C54 0.069(6) 0.065(6) 0.042(5) 0.017(4) 0.018(4) 0.009(5)
C26 0.057(5) 0.037(4) 0.050(5) 0.005(3) 0.016(4) 0.010(4)
C21 0.054(4) 0.076(5) 0.097(5) 0.059(4) 0.035(4) 0.029(4)
C15 0.034(4) 0.043(4) 0.066(5) 0.012(4) 0.006(4) 0.005(3)
C50 0.055(5) 0.044(5) 0.057(5) 0.012(4) 0.009(4) -0.002(4)
C5 0.081(7) 0.102(8) 0.046(5) 0.026(5) -0.010(5) 0.016(6)
C1 0.048(5) 0.059(5) 0.061(5) 0.010(4) -0.003(4) 0.001(4)
F2 0.122(17) 0.135(15) 0.205(18) -0.008(15) -0.030(15) 0.004(14)
C25 0.060(5) 0.061(5) 0.055(5) 0.014(4) 0.023(4) 0.025(4)
C55 0.046(5) 0.064(6) 0.084(7) 0.031(5) 0.004(5) 0.020(5)
C46 0.045(5) 0.070(6) 0.080(6) 0.049(5) 0.010(4) 0.015(4)
F18 0.203(10) 0.125(7) 0.102(6) 0.001(5) 0.045(6) 0.072(7)
C19 0.044(4) 0.047(4) 0.131(6) 0.033(4) 0.022(4) 0.009(3)
C30 0.077(6) 0.054(5) 0.039(4) 0.009(4) 0.022(4) 0.016(5)
C29 0.068(6) 0.055(5) 0.045(5) 0.000(4) 0.013(4) 0.016(4)
C41 0.089(7) 0.053(5) 0.041(4) 0.002(4) 0.002(4) 0.001(5)
C59 0.077(6) 0.048(5) 0.054(5) -0.003(4) 0.003(5) 0.023(5)
C48 0.074(6) 0.052(5) 0.054(5) 0.025(4) 0.028(4) 0.030(4)
F6 0.093(5) 0.149(8) 0.115(6) 0.051(7) 0.057(4) 0.024(7)
C44 0.076(7) 0.108(9) 0.047(5) 0.023(5) -0.012(5) 0.017(6)
C20 0.047(4) 0.059(6) 0.115(5) 0.047(4) 0.030(4) 0.014(4)
F5 0.112(6) 0.151(8) 0.105(6) 0.072(7) 0.017(5) 0.032(7)
C37 0.039(5) 0.087(8) 0.126(9) 0.025(7) 0.015(5) 0.034(5)
F7 0.206(13) 0.147(10) 0.058(6) -0.003(5) 0.025(7) 0.000(8)
C14 0.101(8) 0.062(6) 0.078(7) 0.021(5) 0.055(6) 0.007(6)
C23 0.047(5) 0.075(7) 0.082(7) 0.026(5) 0.015(5) 0.022(5)
F3 0.097(11) 0.078(11) 0.265(18) -0.057(12) 0.019(14) 0.001(9)
C22 0.075(7) 0.108(8) 0.097(8) 0.070(7) 0.046(7) 0.030(7)
C49 0.137(11) 0.115(10) 0.104(9) 0.075(8) 0.098(9) 0.091(9)
C6 0.074(6) 0.065(6) 0.062(6) -0.002(5) 0.009(5) 0.019(5)
C42 0.072(6) 0.066(6) 0.070(6) 0.019(5) 0.000(5) -0.016(5)
C40 0.117(8) 0.038(5) 0.052(5) 0.003(4) -0.011(5) 0.007(5)
C47 0.060(5) 0.075(6) 0.107(8) 0.053(6) 0.053(6) 0.034(5)
F4 0.134(8) 0.139(6) 0.090(6) 0.046(5) 0.059(6) 0.032(7)
C3 0.089(7) 0.037(4) 0.065(6) 0.011(4) -0.014(5) 0.008(5)
C27 0.087(8) 0.067(7) 0.069(7) -0.011(5) 0.019(6) 0.017(6)
C45 0.048(6) 0.084(8) 0.175(14) 0.078(9) 0.023(7) 0.009(6)
C18 0.058(5) 0.067(5) 0.151(7) 0.021(6) 0.014(5) 0.000(5)
F1 0.065(8) 0.084(10) 0.211(16) 0.007(11) 0.031(10) -0.019(8)
F20 0.116(7) 0.162(9) 0.080(4) 0.015(7) 0.066(5) -0.017(7)
F02W 0.074(8) 0.067(8) 0.107(9) -0.010(7) 0.010(7) -0.010(7)
C0 0.058(5) 0.067(5) 0.151(7) 0.021(6) 0.014(5) 0.000(5)
F02C 0.060(8) 0.097(10) 0.109(10) 0.000(8) -0.009(7) 0.004(7)
F9A 0.125(13) 0.052(8) 0.161(13) 0.029(8) 0.036(10) -0.024(8)
C60 0.044(4) 0.047(4) 0.131(6) 0.033(4) 0.022(4) 0.009(3)
C02Q 0.047(4) 0.059(6) 0.115(5) 0.047(4) 0.030(4) 0.014(4)
C61 0.054(4) 0.076(5) 0.097(5) 0.059(4) 0.035(4) 0.029(4)
F02R 0.112(6) 0.151(8) 0.105(6) 0.072(7) 0.017(5) 0.032(7)
F0 0.134(8) 0.139(6) 0.090(6) 0.046(5) 0.059(6) 0.032(7)
F02N 0.093(5) 0.149(8) 0.115(6) 0.051(7) 0.057(4) 0.024(7)
C62 0.075(7) 0.111(8) 0.099(8) 0.064(7) 0.040(7) 0.030(7)
F39 0.080(5) 0.089(7) 0.118(7) -0.033(5) -0.018(5) 0.003(5)
F33 0.206(13) 0.147(10) 0.058(6) -0.003(5) 0.025(7) 0.000(8)
F32 0.141(9) 0.064(5) 0.189(10) -0.039(6) -0.027(8) 0.051(6)
F36 0.149(6) 0.107(7) 0.057(4) 0.037(5) 0.033(4) 0.068(6)
F38 0.116(7) 0.162(9) 0.080(4) 0.015(7) 0.066(5) -0.017(7)
F37 0.151(7) 0.075(5) 0.075(5) 0.030(4) 0.080(5) 0.058(5)
F35 0.088(5) 0.219(11) 0.077(6) 0.055(6) 0.011(4) 0.084(6)
F34 0.035(4) 0.095(6) 0.315(17) 0.088(8) 0.005(6) 0.001(4)
F31 0.056(4) 0.144(8) 0.096(5) 0.015(5) 0.019(4) 0.058(5)

loop_
_atom_type_symbol
_atom_type_description
_atom_type_scat_dispersion_real
_atom_type_scat_dispersion_imag
_atom_type_scat_source
C C 0.0033 0.0016 'International Tables Vol C Tables 4.2.6.8 and 6.1.1.4'
H H 0.0000 0.0000 'International Tables Vol C Tables 4.2.6.8 and 6.1.1.4'
Cu Cu 0.3201 1.2651 'International Tables Vol C Tables 4.2.6.8 and 6.1.1.4'
F F 0.0171 0.0103 'International Tables Vol C Tables 4.2.6.8 and 6.1.1.4'
Gd Gd -0.1653 3.9035 'International Tables Vol C Tables 4.2.6.8 and 6.1.1.4'
N N 0.0061 0.0033 'International Tables Vol C Tables 4.2.6.8 and 6.1.1.4'
O O 0.0106 0.0060 'International Tables Vol C Tables 4.2.6.8 and 6.1.1.4'

loop_
_geom_angle_atom_site_label_1
_geom_angle_atom_site_label_2
_geom_angle_atom_site_label_3
_geom_angle
_geom_angle_site_symmetry_1
_geom_angle_site_symmetry_3
_geom_angle_publ_flag
O14 Gd1 O15 73.65(17) . . ?
O14 Gd1 O16 137.41(17) . . ?
O14 Gd1 O13 72.56(16) . . ?
O14 Gd1 O11 146.93(18) . . ?
O14 Gd1 O1 99.88(17) . 1_565 ?
O14 Gd1 O12 74.88(17) . . ?
O16 Gd1 O15 72.19(17) . . ?
O16 Gd1 O13 73.67(17) . . ?
O16 Gd1 O11 75.43(18) . . ?
O16 Gd1 O1 94.56(18) . 1_565 ?
O16 Gd1 O12 147.47(18) . . ?
O13 Gd1 O15 72.93(16) . . ?
O10 Gd1 O15 73.87(17) . . ?
O10 Gd1 O14 92.45(17) . . ?
O10 Gd1 O16 101.66(17) . . ?
O10 Gd1 O13 146.25(18) . . ?
O10 Gd1 O11 72.77(18) . . ?
O10 Gd1 O1 140.01(18) . 1_565 ?
O10 Gd1 O12 75.71(18) . . ?
O11 Gd1 O15 126.78(18) . . ?
O11 Gd1 O13 134.33(17) . . ?
O11 Gd1 O1 76.46(18) . 1_565 ?
O11 Gd1 O12 72.86(19) . . ?
O1 Gd1 O15 146.11(16) 1_565 . ?
O1 Gd1 O13 73.42(17) 1_565 . ?
O12 Gd1 O15 134.63(17) . . ?
O12 Gd1 O13 126.01(17) . . ?
O12 Gd1 O1 71.21(18) . 1_565 ?
O6 Cu1 O4 91.0(2) . . ?
O6 Cu1 O7 81.2(2) . . ?
O6 Cu1 O5 79.6(2) . . ?
O6 Cu1 N4 164.3(2) . . ?
O4 Cu1 O7 78.6(2) . . ?
O4 Cu1 O5 81.4(2) . . ?
O5 Cu1 O7 151.9(2) . . ?
N4 Cu1 O4 90.4(2) . . ?
N4 Cu1 O7 83.8(2) . . ?
N4 Cu1 O5 116.0(2) . . ?
N5 Cu1 O6 89.5(2) . . ?
N5 Cu1 O4 166.1(2) . . ?
N5 Cu1 O7 115.2(2) . . ?
N5 Cu1 O5 85.1(2) . . ?
N5 Cu1 N4 92.8(2) . . ?
C56 O15 Gd1 131.6(5) . . ?
C51 O14 Gd1 133.8(4) . . ?
C58 O16 Gd1 133.4(4) . . ?
C53 O13 Gd1 130.8(4) . . ?
N7 O10 Gd1 134.9(4) . . ?
C24 O6 Cu1 127.0(5) . . ?
C21 O4 Cu1 126.4(11) . . ?
C61 O4 Cu1 126.2(10) . . ?
C46 O11 Gd1 134.0(6) . . ?
C26 O7 Cu1 121.8(5) . . ?
N1 O1 Gd1 135.1(4) . 1_545 ?
C36 O8 C37 117.0(7) . . ?
C48 O12 Gd1 135.4(5) . . ?
C19 O5 Cu1 119.7(11) . . ?
C60 O5 Cu1 124.4(11) . . ?
N3 N4 Cu1 128.4(4) . . ?
C17 N4 Cu1 125.7(5) . . ?
C17 N4 N3 104.5(6) . . ?
C12 O3 C14 116.3(6) . . ?
O2 N2 C7 125.2(6) . . ?
O2 N2 C4 122.1(6) . . ?
C7 N2 C4 112.5(6) . . ?
O1 N1 C7 125.8(6) . . ?
O1 N1 C2 119.9(6) . . ?
C7 N1 C2 113.3(6) . . ?
N4 N3 C11 120.8(6) . . ?
C15 N3 N4 110.0(6) . . ?
C15 N3 C11 129.1(7) . . ?
N6 N5 Cu1 128.7(4) . . ?
C28 N5 Cu1 125.4(5) . . ?
C28 N5 N6 105.0(6) . . ?
C38 N8 C43 111.6(7) . . ?
O9 N8 C38 125.3(7) . . ?
O9 N8 C43 122.7(7) . . ?
C8 C9 H9 120.1 . . ?
C10 C9 H9 120.1 . . ?
C10 C9 C8 119.8(6) . . ?
N5 N6 C31 121.2(6) . . ?
N5 N6 C30 111.1(6) . . ?
C30 N6 C31 127.7(7) . . ?
C9 C8 C13 119.7(6) . . ?
C9 C8 C7 119.6(6) . . ?
C13 C8 C7 120.6(6) . . ?
O10 N7 C39 119.9(6) . . ?
C38 N7 O10 126.4(6) . . ?
C38 N7 C39 112.8(6) . . ?
C34 C33 H33 121.0 . . ?
C32 C33 H33 121.0 . . ?
C32 C33 C34 118.1(7) . . ?
N4 C17 H17 124.5 . . ?
N4 C17 C16 111.0(7) . . ?
C16 C17 H17 124.5 . . ?
C8 C13 H13 120.3 . . ?
C12 C13 C8 119.4(7) . . ?
C12 C13 H13 120.3 . . ?
C9 C10 H10 119.6 . . ?
C9 C10 C11 120.9(7) . . ?
C11 C10 H10 119.6 . . ?
N8 C38 C34 124.6(7) . . ?
N7 C38 N8 107.5(7) . . ?
N7 C38 C34 127.7(7) . . ?
C33 C34 C38 118.7(7) . . ?
C33 C34 C35 120.9(7) . . ?
C35 C34 C38 120.4(7) . . ?
N2 C7 C8 125.4(6) . . ?
N1 C7 N2 107.1(6) . . ?
N1 C7 C8 127.3(7) . . ?
C10 C11 N3 120.9(6) . . ?
C10 C11 C12 119.8(6) . . ?
C12 C11 N3 119.3(6) . . ?
O13 C53 C52 128.6(7) . . ?
O13 C53 C54 114.4(6) . . ?
C52 C53 C54 117.0(6) . . ?
N2 C4 C2 100.4(6) . . ?
N2 C4 C5 110.5(8) . . ?
N2 C4 C6 106.0(7) . . ?
C5 C4 C2 115.3(7) . . ?
C5 C4 C6 110.1(7) . . ?
C6 C4 C2 113.7(8) . . ?
C33 C32 H32 119.7 . . ?
C31 C32 C33 120.5(7) . . ?
C31 C32 H32 119.7 . . ?
O3 C12 C13 124.4(7) . . ?
O3 C12 C11 115.4(6) . . ?
C13 C12 C11 120.1(6) . . ?
O14 C51 C52 127.6(7) . . ?
O14 C51 C50 114.5(7) . . ?
C52 C51 C50 118.0(6) . . ?
C53 C52 C51 122.4(7) . . ?
C53 C52 H52 118.8 . . ?
C51 C52 H52 118.8 . . ?
O16 C58 C57 129.2(7) . . ?
O16 C58 C59 113.3(7) . . ?
C57 C58 C59 117.5(8) . . ?
C34 C35 H35 120.1 . . ?
C36 C35 C34 119.7(7) . . ?
C36 C35 H35 120.1 . . ?
O6 C24 C25 129.6(8) . . ?
O6 C24 C23 112.4(7) . . ?
C25 C24 C23 117.9(8) . . ?
O15 C56 C57 127.5(7) . . ?
O15 C56 C55 114.8(7) . . ?
C57 C56 C55 117.7(7) . . ?
C32 C31 N6 119.7(7) . . ?
C32 C31 C36 120.7(7) . . ?
C36 C31 N6 119.5(7) . . ?
N1 C2 C4 99.6(6) . . ?
N1 C2 C1 106.0(6) . . ?
N1 C2 C3 110.3(6) . . ?
C1 C2 C4 113.5(7) . . ?
C3 C2 C4 115.9(7) . . ?
C3 C2 C1 110.5(7) . . ?
O8 C36 C35 124.7(7) . . ?
O8 C36 C31 115.6(7) . . ?
C35 C36 C31 119.7(7) . . ?
N8 C43 C39 99.7(6) . . ?
N8 C43 C44 110.1(8) . . ?
N8 C43 C42 107.5(8) . . ?
C44 C43 C39 115.9(8) . . ?
C42 C43 C39 112.8(8) . . ?
C42 C43 C44 110.1(7) . . ?
N5 C28 H28 124.3 . . ?
N5 C28 C29 111.3(7) . . ?
C29 C28 H28 124.3 . . ?
C58 C57 C56 121.8(7) . . ?
C58 C57 H57 119.1 . . ?
C56 C57 H57 119.1 . . ?
C17 C16 H16 127.1 . . ?
C15 C16 C17 105.8(7) . . ?
C15 C16 H16 127.1 . . ?
N7 C39 C43 99.6(6) . . ?
N7 C39 C41 105.3(6) . . ?
N7 C39 C40 110.1(6) . . ?
C41 C39 C43 114.3(7) . . ?
C40 C39 C43 116.1(8) . . ?
C40 C39 C41 110.3(8) . . ?
F19 C54 C53 106.3(8) . . ?
F21 C54 F19 98.9(8) . . ?
F21 C54 C53 112.7(7) . . ?
F20 C54 F19 102.9(10) . . ?
F20 C54 C53 118.8(9) . . ?
F20 C54 F21 114.3(9) . . ?
F36 C54 C53 117.6(14) . . ?
F36 C54 F38 102.9(14) . . ?
F36 C54 F37 115.0(13) . . ?
F38 C54 C53 106.6(14) . . ?
F37 C54 C53 112.3(10) . . ?
F37 C54 F38 99.7(13) . . ?
O7 C26 C25 125.8(7) . . ?
O7 C26 C27 116.4(8) . . ?
C25 C26 C27 117.7(8) . . ?
O4 C21 C20 128.1(14) . . ?
O4 C21 C22 112.3(14) . . ?
C20 C21 C22 118.9(13) . . ?
N3 C15 H15 125.6 . . ?
C16 C15 N3 108.8(7) . . ?
C16 C15 H15 125.6 . . ?
F22 C50 F23 105.0(8) . . ?
F22 C50 C51 115.2(7) . . ?
F23 C50 C51 109.8(7) . . ?
F24 C50 F22 107.8(7) . . ?
F24 C50 F23 107.3(8) . . ?
F24 C50 C51 111.3(7) . . ?
C4 C5 H5A 109.5 . . ?
C4 C5 H5B 109.5 . . ?
C4 C5 H5C 109.5 . . ?
H5A C5 H5B 109.5 . . ?
H5A C5 H5C 109.5 . . ?
H5B C5 H5C 109.5 . . ?
C2 C1 H1A 109.5 . . ?
C2 C1 H1B 109.5 . . ?
C2 C1 H1C 109.5 . . ?
H1A C1 H1B 109.5 . . ?
H1A C1 H1C 109.5 . . ?
H1B C1 H1C 109.5 . . ?
C24 C25 C26 123.3(8) . . ?
C24 C25 H25 118.4 . . ?
C26 C25 H25 118.4 . . ?
F27 C55 C56 110.9(8) . . ?
F26 C55 F27 104.7(9) . . ?
F26 C55 C56 111.4(8) . . ?
F26 C55 F25 109.6(10) . . ?
F25 C55 F27 105.7(9) . . ?
F25 C55 C56 114.1(8) . . ?
O11 C46 C47 128.9(8) . . ?
O11 C46 C45 112.5(9) . . ?
C47 C46 C45 118.6(9) . . ?
O5 C19 C20 130.6(14) . . ?
O5 C19 C18 116.6(15) . . ?
C20 C19 C18 112.8(13) . . ?
N6 C30 H30 126.3 . . ?
N6 C30 C29 107.3(7) . . ?
C29 C30 H30 126.3 . . ?
C28 C29 H29 127.4 . . ?
C30 C29 C28 105.3(7) . . ?
C30 C29 H29 127.4 . . ?
C39 C41 H41A 109.5 . . ?
C39 C41 H41B 109.5 . . ?
C39 C41 H41C 109.5 . . ?
H41A C41 H41B 109.5 . . ?
H41A C41 H41C 109.5 . . ?
H41B C41 H41C 109.5 . . ?
F29 C59 F30 103.9(8) . . ?
F29 C59 C58 114.1(8) . . ?
F28 C59 F29 107.9(8) . . ?
F28 C59 F30 107.4(10) . . ?
F28 C59 C58 112.9(8) . . ?
F30 C59 C58 110.1(8) . . ?
O12 C48 C49 115.4(8) . . ?
O12 C48 C47 126.5(8) . . ?
C47 C48 C49 118.0(9) . . ?
C43 C44 H44A 109.5 . . ?
C43 C44 H44B 109.5 . . ?
C43 C44 H44C 109.5 . . ?
H44A C44 H44B 109.5 . . ?
H44A C44 H44C 109.5 . . ?
H44B C44 H44C 109.5 . . ?
C21 C20 C19 120.8(15) . . ?
C21 C20 H20 119.6 . . ?
C19 C20 H20 119.6 . . ?
O8 C37 H37A 109.5 . . ?
O8 C37 H37B 109.5 . . ?
O8 C37 H37C 109.5 . . ?
H37A C37 H37B 109.5 . . ?
H37A C37 H37C 109.5 . . ?
H37B C37 H37C 109.5 . . ?
O3 C14 H14A 109.5 . . ?
O3 C14 H14B 109.5 . . ?
O3 C14 H14C 109.5 . . ?
H14A C14 H14B 109.5 . . ?
H14A C14 H14C 109.5 . . ?
H14B C14 H14C 109.5 . . ?
F11 C23 C24 114.3(8) . . ?
F11 C23 F10 108.5(9) . . ?
F11 C23 F12 105.3(9) . . ?
F10 C23 C24 111.3(9) . . ?
F10 C23 F12 106.6(10) . . ?
F12 C23 C24 110.3(8) . . ?
F35 C23 C24 121(3) . . ?
F35 C23 F34 108(2) . . ?
F35 C23 F31 108(2) . . ?
F34 C23 C24 108(3) . . ?
F34 C23 F31 106(2) . . ?
F31 C23 C24 105(2) . . ?
F6 C22 C21 116.2(18) . . ?
F6 C22 F5 106.2(13) . . ?
F6 C22 F4 106.6(14) . . ?
F5 C22 C21 108.9(17) . . ?
F4 C22 C21 113.8(14) . . ?
F4 C22 F5 104.3(15) . . ?
F16 C49 F17 111.4(10) . . ?
F16 C49 F18 100.9(10) . . ?
F16 C49 C48 118.9(12) . . ?
F17 C49 F18 100.9(13) . . ?
F17 C49 C48 113.9(8) . . ?
F18 C49 C48 108.2(10) . . ?
C4 C6 H6A 109.5 . . ?
C4 C6 H6B 109.5 . . ?
C4 C6 H6C 109.5 . . ?
H6A C6 H6B 109.5 . . ?
H6A C6 H6C 109.5 . . ?
H6B C6 H6C 109.5 . . ?
C43 C42 H42A 109.5 . . ?
C43 C42 H42B 109.5 . . ?
C43 C42 H42C 109.5 . . ?
H42A C42 H42B 109.5 . . ?
H42A C42 H42C 109.5 . . ?
H42B C42 H42C 109.5 . . ?
C39 C40 H40A 109.5 . . ?
C39 C40 H40B 109.5 . . ?
C39 C40 H40C 109.5 . . ?
H40A C40 H40B 109.5 . . ?
H40A C40 H40C 109.5 . . ?
H40B C40 H40C 109.5 . . ?
C46 C47 C48 122.2(8) . . ?
C46 C47 H47 118.9 . . ?
C48 C47 H47 118.9 . . ?
C2 C3 H3A 109.5 . . ?
C2 C3 H3B 109.5 . . ?
C2 C3 H3C 109.5 . . ?
H3A C3 H3B 109.5 . . ?
H3A C3 H3C 109.5 . . ?
H3B C3 H3C 109.5 . . ?
F9 C27 C26 112.7(9) . . ?
F8 C27 F9 105.9(10) . . ?
F8 C27 C26 113.3(11) . . ?
F8 C27 F7 106.8(10) . . ?
F7 C27 F9 106.8(11) . . ?
F7 C27 C26 110.9(10) . . ?
F39 C27 C26 104(2) . . ?
F33 C27 C26 109(3) . . ?
F33 C27 F39 112(2) . . ?
F32 C27 C26 107(3) . . ?
F32 C27 F39 112(2) . . ?
F32 C27 F33 114(2) . . ?
F13 C45 F15 105.1(10) . . ?
F13 C45 C46 114.2(11) . . ?
F14 C45 F13 110.1(11) . . ?
F14 C45 F15 105.7(13) . . ?
F14 C45 C46 111.5(9) . . ?
F15 C45 C46 109.7(10) . . ?
F2 C18 C19 109(2) . . ?
F3 C18 F2 109(2) . . ?
F3 C18 C19 112.1(18) . . ?
F3 C18 F1 108.4(17) . . ?
F1 C18 F2 103.7(15) . . ?
F1 C18 C19 114.4(18) . . ?
F02W C0 F02C 108(2) . . ?
F02W C0 F9A 105.5(18) . . ?
F02W C0 C60 117.9(14) . . ?
F02C C0 C60 108.1(18) . . ?
F9A C0 F02C 104.7(17) . . ?
F9A C0 C60 112(2) . . ?
O5 C60 C0 112.6(14) . . ?
O5 C60 C02Q 124.1(14) . . ?
C02Q C60 C0 123.3(13) . . ?
C60 C02Q H02Q 118.4 . . ?
C61 C02Q C60 123.2(14) . . ?
C61 C02Q H02Q 118.4 . . ?
O4 C61 C02Q 130.5(13) . . ?
O4 C61 C62 114.1(13) . . ?
C02Q C61 C62 115.3(12) . . ?
F02R C62 C61 114.8(16) . . ?
F0 C62 C61 114.6(17) . . ?
F0 C62 F02R 98.5(16) . . ?
F02N C62 C61 114.1(15) . . ?
F02N C62 F02R 107.2(15) . . ?
F02N C62 F0 106.3(16) . . ?

loop_
_geom_bond_atom_site_label_1
_geom_bond_atom_site_label_2
_geom_bond_distance
_geom_bond_site_symmetry_2
_geom_bond_publ_flag
Gd1 O15 2.427(5) . ?
Gd1 O14 2.353(4) . ?
Gd1 O16 2.353(5) . ?
Gd1 O13 2.416(5) . ?
Gd1 O10 2.330(5) . ?
Gd1 O11 2.366(5) . ?
Gd1 O1 2.369(5) 1_565 ?
Gd1 O12 2.366(5) . ?
Cu1 O6 2.034(5) . ?
Cu1 O4 2.043(5) . ?
Cu1 O7 2.317(5) . ?
Cu1 O5 2.297(5) . ?
Cu1 N4 2.036(6) . ?
Cu1 N5 2.008(6) . ?
O15 C56 1.243(8) . ?
O14 C51 1.256(8) . ?
O16 C58 1.239(9) . ?
O13 C53 1.249(8) . ?
O10 N7 1.319(8) . ?
O6 C24 1.253(9) . ?
O4 C21 1.263(14) . ?
O4 C61 1.275(13) . ?
O11 C46 1.263(10) . ?
O7 C26 1.232(9) . ?
O1 N1 1.308(7) . ?
F22 C50 1.305(9) . ?
O8 C36 1.349(9) . ?
O8 C37 1.421(10) . ?
O12 C48 1.259(9) . ?
F29 C59 1.324(11) . ?
O5 C19 1.240(14) . ?
O5 C60 1.226(14) . ?
N4 N3 1.373(8) . ?
N4 C17 1.346(9) . ?
O3 C12 1.364(8) . ?
O3 C14 1.435(10) . ?
N2 O2 1.278(8) . ?
N2 C7 1.362(9) . ?
N2 C4 1.494(10) . ?
N1 C7 1.324(9) . ?
N1 C2 1.497(9) . ?
F27 C55 1.304(11) . ?
N3 C11 1.413(8) . ?
N3 C15 1.348(9) . ?
N5 N6 1.355(8) . ?
N5 C28 1.339(9) . ?
N8 C38 1.376(9) . ?
N8 O9 1.269(9) . ?
N8 C43 1.488(11) . ?
C9 H9 0.9500 . ?
C9 C8 1.394(10) . ?
C9 C10 1.371(10) . ?
N6 C31 1.424(9) . ?
N6 C30 1.357(9) . ?
C8 C13 1.422(10) . ?
C8 C7 1.458(9) . ?
F23 C50 1.323(10) . ?
N7 C38 1.306(10) . ?
N7 C39 1.501(9) . ?
F19 C54 1.429(13) . ?
F28 C59 1.262(11) . ?
C33 H33 0.9500 . ?
C33 C34 1.397(10) . ?
C33 C32 1.386(10) . ?
F11 C23 1.298(11) . ?
C17 H17 0.9500 . ?
C17 C16 1.384(11) . ?
C13 H13 0.9500 . ?
C13 C12 1.368(10) . ?
F24 C50 1.300(11) . ?
C10 H10 0.9500 . ?
C10 C11 1.381(10) . ?
F13 C45 1.312(14) . ?
F30 C59 1.335(12) . ?
F26 C55 1.279(11) . ?
C38 C34 1.474(10) . ?
C34 C35 1.400(11) . ?
C11 C12 1.406(10) . ?
C53 C52 1.373(10) . ?
C53 C54 1.522(10) . ?
C4 C2 1.551(12) . ?
C4 C5 1.511(12) . ?
C4 C6 1.528(12) . ?
C32 H32 0.9500 . ?
C32 C31 1.371(10) . ?
F14 C45 1.310(13) . ?
C51 C52 1.384(10) . ?
C51 C50 1.519(10) . ?
C52 H52 0.9500 . ?
F16 C49 1.261(12) . ?
C58 C57 1.378(11) . ?
C58 C59 1.534(10) . ?
C35 H35 0.9500 . ?
C35 C36 1.354(11) . ?
F21 C54 1.310(11) . ?
C24 C25 1.362(11) . ?
C24 C23 1.537(12) . ?
C56 C57 1.392(10) . ?
C56 C55 1.547(11) . ?
C31 C36 1.399(10) . ?
C2 C1 1.531(12) . ?
C2 C3 1.525(11) . ?
F15 C45 1.335(15) . ?
C43 C39 1.547(12) . ?
C43 C44 1.534(11) . ?
C43 C42 1.526(12) . ?
F17 C49 1.298(12) . ?
F25 C55 1.284(11) . ?
C28 H28 0.9500 . ?
C28 C29 1.387(11) . ?
F9 C27 1.320(13) . ?
F10 C23 1.307(12) . ?
F12 C23 1.312(12) . ?
C57 H57 0.9500 . ?
C16 H16 0.9500 . ?
C16 C15 1.339(11) . ?
C39 C41 1.544(12) . ?
C39 C40 1.513(11) . ?
F8 C27 1.295(14) . ?
C54 F20 1.242(12) . ?
C54 F36 1.243(17) . ?
C54 F38 1.447(19) . ?
C54 F37 1.285(16) . ?
C26 C25 1.405(12) . ?
C26 C27 1.523(12) . ?
C21 C20 1.368(17) . ?
C21 C22 1.481(17) . ?
C15 H15 0.9500 . ?
C5 H5A 0.9800 . ?
C5 H5B 0.9800 . ?
C5 H5C 0.9800 . ?
C1 H1A 0.9800 . ?
C1 H1B 0.9800 . ?
C1 H1C 0.9800 . ?
F2 C18 1.36(2) . ?
C25 H25 0.9500 . ?
C46 C47 1.366(13) . ?
C46 C45 1.540(13) . ?
F18 C49 1.387(16) . ?
C19 C20 1.396(18) . ?
C19 C18 1.531(19) . ?
C30 H30 0.9500 . ?
C30 C29 1.367(12) . ?
C29 H29 0.9500 . ?
C41 H41A 0.9800 . ?
C41 H41B 0.9800 . ?
C41 H41C 0.9800 . ?
C48 C49 1.477(13) . ?
C48 C47 1.404(12) . ?
F6 C22 1.323(17) . ?
C44 H44A 0.9800 . ?
C44 H44B 0.9800 . ?
C44 H44C 0.9800 . ?
C20 H20 0.9500 . ?
F5 C22 1.381(17) . ?
C37 H37A 0.9800 . ?
C37 H37B 0.9800 . ?
C37 H37C 0.9800 . ?
F7 C27 1.314(14) . ?
C14 H14A 0.9800 . ?
C14 H14B 0.9800 . ?
C14 H14C 0.9800 . ?
C23 F35 1.27(2) . ?
C23 F34 1.31(2) . ?
C23 F31 1.32(2) . ?
F3 C18 1.24(2) . ?
C22 F4 1.342(19) . ?
C6 H6A 0.9800 . ?
C6 H6B 0.9800 . ?
C6 H6C 0.9800 . ?
C42 H42A 0.9800 . ?
C42 H42B 0.9800 . ?
C42 H42C 0.9800 . ?
C40 H40A 0.9800 . ?
C40 H40B 0.9800 . ?
C40 H40C 0.9800 . ?
C47 H47 0.9500 . ?
C3 H3A 0.9800 . ?
C3 H3B 0.9800 . ?
C3 H3C 0.9800 . ?
C27 F39 1.33(2) . ?
C27 F33 1.30(2) . ?
C27 F32 1.29(2) . ?
C18 F1 1.33(2) . ?
F02W C0 1.26(2) . ?
C0 F02C 1.38(2) . ?
C0 F9A 1.32(2) . ?
C0 C60 1.529(19) . ?
C60 C02Q 1.391(18) . ?
C02Q H02Q 0.9500 . ?
C02Q C61 1.386(16) . ?
C61 C62 1.480(17) . ?
F02R C62 1.381(17) . ?
F0 C62 1.350(19) . ?
F02N C62 1.331(17) . ?

loop_
_geom_torsion_atom_site_label_1
_geom_torsion_atom_site_label_2
_geom_torsion_atom_site_label_3
_geom_torsion_atom_site_label_4
_geom_torsion
_geom_torsion_site_symmetry_1
_geom_torsion_site_symmetry_2
_geom_torsion_site_symmetry_3
_geom_torsion_site_symmetry_4
_geom_torsion_publ_flag
Gd1 O15 C56 C57 -18.2(11) . . . . ?
Gd1 O15 C56 C55 163.5(5) . . . . ?
Gd1 O14 C51 C52 11.5(12) . . . . ?
Gd1 O14 C51 C50 -167.2(5) . . . . ?
Gd1 O16 C58 C57 14.4(13) . . . . ?
Gd1 O16 C58 C59 -165.2(6) . . . . ?
Gd1 O13 C53 C52 -18.7(12) . . . . ?
Gd1 O13 C53 C54 160.8(5) . . . . ?
Gd1 O10 N7 C38 -80.2(9) . . . . ?
Gd1 O10 N7 C39 111.6(7) . . . . ?
Gd1 O11 C46 C47 5.8(15) . . . . ?
Gd1 O11 C46 C45 -174.3(7) . . . . ?
Gd1 O1 N1 C7 -78.9(9) 1_545 . . . ?
Gd1 O1 N1 C2 112.9(6) 1_545 . . . ?
Gd1 O12 C48 C49 -175.8(7) . . . . ?
Gd1 O12 C48 C47 1.3(14) . . . . ?
Cu1 O6 C24 C25 23.2(13) . . . . ?
Cu1 O6 C24 C23 -159.9(6) . . . . ?
Cu1 O4 C21 C20 29(5) . . . . ?
Cu1 O4 C21 C22 -160.3(13) . . . . ?
Cu1 O4 C61 C02Q 19(5) . . . . ?
Cu1 O4 C61 C62 -156.9(14) . . . . ?
Cu1 O7 C26 C25 -24.1(12) . . . . ?
Cu1 O7 C26 C27 159.5(7) . . . . ?
Cu1 O5 C19 C20 -15(6) . . . . ?
Cu1 O5 C19 C18 166.0(18) . . . . ?
Cu1 O5 C60 C0 153.6(16) . . . . ?
Cu1 O5 C60 C02Q -29(5) . . . . ?
Cu1 N4 N3 C11 -15.7(9) . . . . ?
Cu1 N4 N3 C15 166.1(5) . . . . ?
Cu1 N4 C17 C16 -166.4(6) . . . . ?
Cu1 N5 N6 C31 -9.7(10) . . . . ?
Cu1 N5 N6 C30 168.8(6) . . . . ?
Cu1 N5 C28 C29 -170.1(6) . . . . ?
O15 C56 C57 C58 0.8(13) . . . . ?
O15 C56 C55 F27 68.5(10) . . . . ?
O15 C56 C55 F26 -47.6(12) . . . . ?
O15 C56 C55 F25 -172.3(9) . . . . ?
O14 C51 C52 C53 4.2(13) . . . . ?
O14 C51 C50 F22 -158.0(8) . . . . ?
O14 C51 C50 F23 -39.7(11) . . . . ?
O14 C51 C50 F24 78.9(10) . . . . ?
O16 C58 C57 C56 1.7(14) . . . . ?
O16 C58 C59 F29 -162.2(8) . . . . ?
O16 C58 C59 F28 74.2(11) . . . . ?
O16 C58 C59 F30 -45.8(11) . . . . ?
O13 C53 C52 C51 0.2(13) . . . . ?
O13 C53 C54 F19 69.4(9) . . . . ?
O13 C53 C54 F21 -37.9(12) . . . . ?
O13 C53 C54 F20 -175.5(11) . . . . ?
O13 C53 C54 F36 34.8(17) . . . . ?
O13 C53 C54 F38 149.5(13) . . . . ?
O13 C53 C54 F37 -102.2(14) . . . . ?
O10 N7 C38 N8 178.7(6) . . . . ?
O10 N7 C38 C34 -6.0(12) . . . . ?
O10 N7 C39 C43 -163.9(6) . . . . ?
O10 N7 C39 C41 77.4(8) . . . . ?
O10 N7 C39 C40 -41.5(10) . . . . ?
O6 C24 C25 C26 2.7(15) . . . . ?
O6 C24 C23 F11 -176.9(9) . . . . ?
O6 C24 C23 F10 59.7(12) . . . . ?
O6 C24 C23 F12 -58.5(11) . . . . ?
O6 C24 C23 F35 -109(3) . . . . ?
O6 C24 C23 F34 16(3) . . . . ?
O6 C24 C23 F31 129(2) . . . . ?
O4 C21 C20 C19 3(7) . . . . ?
O4 C21 C22 F6 153(2) . . . . ?
O4 C21 C22 F5 -87(3) . . . . ?
O4 C21 C22 F4 28(3) . . . . ?
O4 C61 C62 F02R -54(3) . . . . ?
O4 C61 C62 F0 59(3) . . . . ?
O4 C61 C62 F02N -179(3) . . . . ?
O11 C46 C47 C48 -2.3(17) . . . . ?
O11 C46 C45 F13 176.1(10) . . . . ?
O11 C46 C45 F14 50.5(15) . . . . ?
O11 C46 C45 F15 -66.2(12) . . . . ?
O7 C26 C25 C24 0.6(15) . . . . ?
O7 C26 C27 F9 5.0(16) . . . . ?
O7 C26 C27 F8 125.3(12) . . . . ?
O7 C26 C27 F7 -114.6(12) . . . . ?
O7 C26 C27 F39 -50(3) . . . . ?
O7 C26 C27 F33 -169(3) . . . . ?
O7 C26 C27 F32 68(3) . . . . ?
O1 N1 C7 N2 177.5(6) . . . . ?
O1 N1 C7 C8 -7.4(12) . . . . ?
O1 N1 C2 C4 -165.3(6) . . . . ?
O1 N1 C2 C1 76.7(8) . . . . ?
O1 N1 C2 C3 -43.0(9) . . . . ?
O12 C48 C49 F16 176.8(11) . . . . ?
O12 C48 C49 F17 42.2(17) . . . . ?
O12 C48 C49 F18 -69.1(11) . . . . ?
O12 C48 C47 C46 -1.3(16) . . . . ?
O5 C19 C20 C21 -9(8) . . . . ?
O5 C19 C18 F2 -70(4) . . . . ?
O5 C19 C18 F3 51(4) . . . . ?
O5 C19 C18 F1 175(3) . . . . ?
O5 C60 C02Q C61 6(7) . . . . ?
N4 N3 C11 C10 -55.2(10) . . . . ?
N4 N3 C11 C12 126.7(8) . . . . ?
N4 N3 C15 C16 0.0(9) . . . . ?
N4 C17 C16 C15 -0.6(10) . . . . ?
N2 C4 C2 N1 -24.4(7) . . . . ?
N2 C4 C2 C1 87.8(7) . . . . ?
N2 C4 C2 C3 -142.6(7) . . . . ?
N3 N4 C17 C16 0.6(9) . . . . ?
N3 C11 C12 O3 2.2(11) . . . . ?
N3 C11 C12 C13 -174.2(7) . . . . ?
N5 N6 C31 C32 -64.7(10) . . . . ?
N5 N6 C31 C36 115.8(8) . . . . ?
N5 N6 C30 C29 1.3(10) . . . . ?
N5 C28 C29 C30 0.9(11) . . . . ?
N8 C38 C34 C33 144.2(8) . . . . ?
N8 C38 C34 C35 -35.2(11) . . . . ?
N8 C43 C39 N7 -27.3(7) . . . . ?
N8 C43 C39 C41 84.4(7) . . . . ?
N8 C43 C39 C40 -145.3(7) . . . . ?
C9 C8 C13 C12 -1.0(12) . . . . ?
C9 C8 C7 N2 142.3(8) . . . . ?
C9 C8 C7 N1 -31.9(12) . . . . ?
C9 C10 C11 N3 177.6(7) . . . . ?
C9 C10 C11 C12 -4.2(12) . . . . ?
N6 N5 C28 C29 -0.1(10) . . . . ?
N6 C31 C36 O8 3.2(11) . . . . ?
N6 C31 C36 C35 -176.2(7) . . . . ?
N6 C30 C29 C28 -1.3(10) . . . . ?
C8 C9 C10 C11 -1.7(12) . . . . ?
C8 C13 C12 O3 178.9(8) . . . . ?
C8 C13 C12 C11 -4.9(12) . . . . ?
O2 N2 C7 N1 179.6(7) . . . . ?
O2 N2 C7 C8 4.4(13) . . . . ?
O2 N2 C4 C2 -164.6(7) . . . . ?
O2 N2 C4 C5 -42.4(11) . . . . ?
O2 N2 C4 C6 76.9(10) . . . . ?
N7 C38 C34 C33 -30.4(11) . . . . ?
N7 C38 C34 C35 150.1(8) . . . . ?
C33 C34 C35 C36 -4.3(11) . . . . ?
C33 C32 C31 N6 177.3(7) . . . . ?
C33 C32 C31 C36 -3.2(12) . . . . ?
C17 N4 N3 C11 177.8(7) . . . . ?
C17 N4 N3 C15 -0.4(8) . . . . ?
C17 C16 C15 N3 0.3(10) . . . . ?
C13 C8 C7 N2 -34.5(12) . . . . ?
C13 C8 C7 N1 151.3(8) . . . . ?
C10 C9 C8 C13 4.4(11) . . . . ?
C10 C9 C8 C7 -172.4(7) . . . . ?
C10 C11 C12 O3 -175.9(7) . . . . ?
C10 C11 C12 C13 7.6(12) . . . . ?
C38 N8 C43 C39 23.7(8) . . . . ?
C38 N8 C43 C44 146.0(8) . . . . ?
C38 N8 C43 C42 -94.1(9) . . . . ?
C38 N7 C39 C43 26.4(8) . . . . ?
C38 N7 C39 C41 -92.3(8) . . . . ?
C38 N7 C39 C40 148.8(8) . . . . ?
C38 C34 C35 C36 175.1(7) . . . . ?
C34 C33 C32 C31 -1.6(11) . . . . ?
C34 C35 C36 O8 -179.8(7) . . . . ?
C34 C35 C36 C31 -0.6(12) . . . . ?
C7 N2 C4 C2 19.9(8) . . . . ?
C7 N2 C4 C5 142.1(8) . . . . ?
C7 N2 C4 C6 -98.6(8) . . . . ?
C7 N1 C2 C4 25.1(8) . . . . ?
C7 N1 C2 C1 -92.9(8) . . . . ?
C7 N1 C2 C3 147.4(7) . . . . ?
C7 C8 C13 C12 175.7(7) . . . . ?
C11 N3 C15 C16 -177.9(7) . . . . ?
C4 N2 C7 N1 -5.1(9) . . . . ?
C4 N2 C7 C8 179.7(7) . . . . ?
C32 C33 C34 C38 -174.1(7) . . . . ?
C32 C33 C34 C35 5.4(11) . . . . ?
C32 C31 C36 O8 -176.4(7) . . . . ?
C32 C31 C36 C35 4.3(12) . . . . ?
C52 C53 C54 F19 -111.1(9) . . . . ?
C52 C53 C54 F21 141.7(9) . . . . ?
C52 C53 C54 F20 4.1(15) . . . . ?
C52 C53 C54 F36 -145.7(15) . . . . ?
C52 C53 C54 F38 -30.9(15) . . . . ?
C52 C53 C54 F37 77.3(15) . . . . ?
C52 C51 C50 F22 23.2(12) . . . . ?
C52 C51 C50 F23 141.5(8) . . . . ?
C52 C51 C50 F24 -99.9(9) . . . . ?
O9 N8 C38 N7 179.1(8) . . . . ?
O9 N8 C38 C34 3.6(13) . . . . ?
O9 N8 C43 C39 -163.5(8) . . . . ?
O9 N8 C43 C44 -41.2(11) . . . . ?
O9 N8 C43 C42 78.7(10) . . . . ?
C31 N6 C30 C29 179.8(8) . . . . ?
C2 N1 C7 N2 -13.6(9) . . . . ?
C2 N1 C7 C8 161.5(7) . . . . ?
C43 N8 C38 N7 -8.3(9) . . . . ?
C43 N8 C38 C34 176.1(7) . . . . ?
C28 N5 N6 C31 -179.3(7) . . . . ?
C28 N5 N6 C30 -0.8(9) . . . . ?
C57 C58 C59 F29 18.1(12) . . . . ?
C57 C58 C59 F28 -105.5(11) . . . . ?
C57 C58 C59 F30 134.5(9) . . . . ?
C57 C56 C55 F27 -109.9(9) . . . . ?
C57 C56 C55 F26 134.0(10) . . . . ?
C57 C56 C55 F25 9.3(13) . . . . ?
C39 N7 C38 N8 -12.4(9) . . . . ?
C39 N7 C38 C34 162.9(7) . . . . ?
C54 C53 C52 C51 -179.3(8) . . . . ?
C15 N3 C11 C10 122.6(9) . . . . ?
C15 N3 C11 C12 -55.6(11) . . . . ?
C50 C51 C52 C53 -177.2(8) . . . . ?
C5 C4 C2 N1 -143.1(7) . . . . ?
C5 C4 C2 C1 -30.9(10) . . . . ?
C5 C4 C2 C3 98.6(9) . . . . ?
C25 C24 C23 F11 0.4(14) . . . . ?
C25 C24 C23 F10 -123.0(11) . . . . ?
C25 C24 C23 F12 118.9(10) . . . . ?
C25 C24 C23 F35 69(3) . . . . ?
C25 C24 C23 F34 -166(3) . . . . ?
C25 C24 C23 F31 -54(3) . . . . ?
C25 C26 C27 F9 -171.7(11) . . . . ?
C25 C26 C27 F8 -51.5(14) . . . . ?
C25 C26 C27 F7 68.6(14) . . . . ?
C25 C26 C27 F39 133(3) . . . . ?
C25 C26 C27 F33 14(3) . . . . ?
C25 C26 C27 F32 -109(3) . . . . ?
C55 C56 C57 C58 179.0(7) . . . . ?
C30 N6 C31 C32 117.0(9) . . . . ?
C30 N6 C31 C36 -62.5(11) . . . . ?
C59 C58 C57 C56 -178.7(8) . . . . ?
C44 C43 C39 N7 -145.4(7) . . . . ?
C44 C43 C39 C41 -33.6(10) . . . . ?
C44 C43 C39 C40 96.6(9) . . . . ?
C20 C21 C22 F6 -36(4) . . . . ?
C20 C21 C22 F5 84(4) . . . . ?
C20 C21 C22 F4 -160(3) . . . . ?
C20 C19 C18 F2 111(4) . . . . ?
C20 C19 C18 F3 -128(4) . . . . ?
C20 C19 C18 F1 -4(4) . . . . ?
C37 O8 C36 C35 -3.9(13) . . . . ?
C37 O8 C36 C31 176.8(8) . . . . ?
C14 O3 C12 C13 -7.8(13) . . . . ?
C14 O3 C12 C11 175.9(8) . . . . ?
C23 C24 C25 C26 -174.1(8) . . . . ?
C22 C21 C20 C19 -166(4) . . . . ?
C49 C48 C47 C46 175.8(10) . . . . ?
C6 C4 C2 N1 88.3(7) . . . . ?
C6 C4 C2 C1 -159.4(7) . . . . ?
C6 C4 C2 C3 -29.9(10) . . . . ?
C42 C43 C39 N7 86.5(8) . . . . ?
C42 C43 C39 C41 -161.8(7) . . . . ?
C42 C43 C39 C40 -31.5(10) . . . . ?
C47 C46 C45 F13 -4.0(16) . . . . ?
C47 C46 C45 F14 -129.7(12) . . . . ?
C47 C46 C45 F15 113.6(12) . . . . ?
C47 C48 C49 F16 -0.7(17) . . . . ?
C47 C48 C49 F17 -135.2(12) . . . . ?
C47 C48 C49 F18 113.5(12) . . . . ?
C27 C26 C25 C24 177.0(9) . . . . ?
C45 C46 C47 C48 177.8(10) . . . . ?
C18 C19 C20 C21 170(3) . . . . ?
F02W C0 C60 O5 12(4) . . . . ?
F02W C0 C60 C02Q -166(4) . . . . ?
C0 C60 C02Q C61 -176(3) . . . . ?
F02C C0 C60 O5 -111(3) . . . . ?
F02C C0 C60 C02Q 71(4) . . . . ?
F9A C0 C60 O5 134(3) . . . . ?
F9A C0 C60 C02Q -43(5) . . . . ?
C60 C02Q C61 O4 0(7) . . . . ?
C60 C02Q C61 C62 177(4) . . . . ?
C02Q C61 C62 F02R 129(3) . . . . ?
C02Q C61 C62 F0 -118(3) . . . . ?
C02Q C61 C62 F02N 5(4) . . . . ?
